data_4120623
loop_
_publ_author_name
'Sevov, Christo S.'
'Zhou, Jianrong Steve'
'Hartwig, John F.'

_publ_section_title
;
 Iridium-Catalyzed, Intermolecular Hydroamination of Unactivated Alkenes
 with Indoles.
;
_journal_issue 8
_journal_name_full 'Journal of the American Chemical Society'
_journal_page_first 3200
_journal_paper_doi 10.1021/ja412116d
_journal_volume 136
_journal_year 2014
_chemical_absolute_configuration ad
_chemical_formula_sum 'C24 H22 Br N'
_chemical_formula_weight 404.33
_chemical_name_common CS-16069
_chemical_name_systematic
; 
 hartwig45 
;
_space_group.centring_type P

_space_group_crystal_system orthorhombic
_space_group_IT_number 19
_space_group_name_Hall 'P 2ac 2ab'
_space_group_name_H-M_alt 'P 21 21 21'
_symmetry_space_group_name_Hall 'P 2ac 2ab'
_symmetry_space_group_name_H-M 'P 21 21 21'
_atom_sites_solution_hydrogens geom
_atom_sites_solution_primary iterative
_atom_sites_solution_secondary difmap
_audit_creation_method SHELXL-2013
_cell_angle_alpha 90
_cell_angle_beta 90
_cell_angle_gamma 90
_cell_formula_units_Z 4
_cell_length_a 7.7727(4)
_cell_length_b 10.1494(6)
_cell_length_c 24.4112(14)
_cell_measurement_reflns_used 9748
_cell_measurement_temperature 100(2)
_cell_measurement_theta_max 25.34
_cell_measurement_theta_min 2.17
_cell_volume 1925.76(19)
_computing_cell_refinement 'Bruker SAINT'
_computing_data_collection 'Bruker APEX2'
_computing_data_reduction 'Bruker SAINT'
_computing_molecular_graphics ORTEP-32
_computing_publication_material WinGX
_computing_structure_refinement SHELXL-2013
_computing_structure_solution SHELXT
_diffrn_ambient_temperature 100(2)
_diffrn_detector_area_resol_mean 8.366
_diffrn_measured_fraction_theta_full 1.000
_diffrn_measured_fraction_theta_max 0.999
_diffrn_measurement_device_type 'Bruker APEX-I CCD'
_diffrn_measurement_method 'phi and omega scans'
_diffrn_radiation_type MoK\a
_diffrn_radiation_wavelength 0.71073
_diffrn_reflns_av_R_equivalents 0.0491
_diffrn_reflns_av_unetI/netI 0.0175
_diffrn_reflns_Laue_measured_fraction_full 1.000
_diffrn_reflns_Laue_measured_fraction_max 0.999
_diffrn_reflns_limit_h_max 9
_diffrn_reflns_limit_h_min -9
_diffrn_reflns_limit_k_max 12
_diffrn_reflns_limit_k_min -12
_diffrn_reflns_limit_l_max 29
_diffrn_reflns_limit_l_min -29
_diffrn_reflns_number 60941
_diffrn_reflns_point_group_measured_fraction_full 1.000
_diffrn_reflns_point_group_measured_fraction_max 0.999
_diffrn_reflns_theta_full 25.000
_diffrn_reflns_theta_max 25.382
_diffrn_reflns_theta_min 1.668
_diffrn_source 'fine-focus sealed tube'
_exptl_absorpt_coefficient_mu 2.141
_exptl_absorpt_correction_T_max 0.929
_exptl_absorpt_correction_T_min 0.733
_exptl_absorpt_correction_type multi-scan
_exptl_absorpt_process_details SADABS
_exptl_crystal_colour colorless
_exptl_crystal_density_diffrn 1.395
_exptl_crystal_description plate
_exptl_crystal_F_000 832
_exptl_crystal_size_max 0.150
_exptl_crystal_size_mid 0.100
_exptl_crystal_size_min 0.020
_refine_diff_density_max 0.297
_refine_diff_density_min -0.229
_refine_diff_density_rms 0.040
_refine_ls_abs_structure_details
; 
 Flack x determined using 1414 quotients [(I+)-(I-)]/[(I+)+(I-)] 
 (Parsons and Flack (2004), Acta Cryst. A60, s61). 
;
_refine_ls_abs_structure_Flack -0.014(3)
_refine_ls_extinction_method none
_refine_ls_goodness_of_fit_ref 1.077
_refine_ls_hydrogen_treatment constr
_refine_ls_matrix_type full
_refine_ls_number_parameters 237
_refine_ls_number_reflns 3541
_refine_ls_number_restraints 0
_refine_ls_restrained_S_all 1.077
_refine_ls_R_factor_all 0.0210
_refine_ls_R_factor_gt 0.0194
_refine_ls_shift/su_max 0.001
_refine_ls_shift/su_mean 0.000
_refine_ls_structure_factor_coef Fsqd
_refine_ls_weighting_details 'w=1/[\s^2^(Fo^2^)+(0.0234P)^2^+0.6437P] where P=(Fo^2^+2Fc^2^)/3'
_refine_ls_weighting_scheme calc
_refine_ls_wR_factor_gt 0.0469
_refine_ls_wR_factor_ref 0.0477
_reflns_Friedel_coverage 0.725
_reflns_Friedel_fraction_full 1.000
_reflns_Friedel_fraction_max 0.999
_reflns_number_gt 3414
_reflns_number_total 3541
_reflns_threshold_expression 'I > 2\s(I)'
_cod_data_source_file ja412116d_si_003.cif
_cod_data_source_block hartwig45
_cod_depositor_comments
;
The following automatic conversions were performed:

'_space_group.centring_type' value 'primitive' was replaced with the
value 'P' as specified in the replacement file
'/home/antanas/src/cod-tools/trunk/data/replacement-values/replacement_values.lst'.

Automatic conversion script
Id: cif_fix_values 5642 2017-10-24 12:04:52Z antanas 
;
_cod_database_code 4120623
_shelx_space_group_comment
; 
The symmetry employed for this shelxl refinement is uniquely defined 
by the following loop, which should always be used as a source of 
symmetry information in preference to the above space-group names. 
They are only intended as comments. 
;
_shelx_estimated_absorpt_t_min 0.739
_shelx_estimated_absorpt_t_max 0.958
_shelxl_version_number 2013-4

loop_
_space_group_symop_operation_xyz
'x, y, z'
'-x+1/2, -y, z+1/2'
'-x, y+1/2, -z+1/2'
'x+1/2, -y+1/2, -z'

loop_
_atom_site_label
_atom_site_type_symbol
_atom_site_fract_x
_atom_site_fract_y
_atom_site_fract_z
_atom_site_U_iso_or_equiv
_atom_site_adp_type
_atom_site_occupancy
_atom_site_site_symmetry_order
_atom_site_calc_flag
_atom_site_refinement_flags_posn
_atom_site_refinement_flags_adp
C1 C 0.0184(3) 1.1409(3) 0.82127(11) 0.0249(6) Uani 1 1 d . .
H1 H -0.0990 1.1125 0.8332 0.030 Uiso 1 1 calc R U
C2 C 0.0778(4) 1.2512(3) 0.86033(13) 0.0355(7) Uani 1 1 d . .
H2A H 0.0787 1.2180 0.8980 0.053 Uiso 1 1 calc R U
H2B H -0.0015 1.3260 0.8577 0.053 Uiso 1 1 calc R U
H2C H 0.1939 1.2798 0.8501 0.053 Uiso 1 1 calc R U
C3 C 0.0047(4) 1.1867(3) 0.76244(12) 0.0298(7) Uani 1 1 d . .
H3A H 0.1192 1.2175 0.7501 0.036 Uiso 1 1 calc R U
H3B H -0.0749 1.2627 0.7608 0.036 Uiso 1 1 calc R U
C4 C -0.0582(4) 1.0814(3) 0.72325(13) 0.0349(8) Uani 1 1 d . .
H4A H 0.0212 1.0064 0.7240 0.052 Uiso 1 1 calc R U
H4B H -0.0634 1.1176 0.6861 0.052 Uiso 1 1 calc R U
H4C H -0.1731 1.0520 0.7344 0.052 Uiso 1 1 calc R U
C5 C 0.2947(3) 1.0140(2) 0.80310(12) 0.0202(5) Uani 1 1 d . .
H5 H 0.3432 1.0724 0.7769 0.024 Uiso 1 1 calc R U
C6 C 0.3723(3) 0.9046(3) 0.82383(10) 0.0179(6) Uani 1 1 d . .
C7 C 0.2609(3) 0.8448(3) 0.86268(10) 0.0170(5) Uani 1 1 d . .
C8 C 0.2716(3) 0.7337(2) 0.89675(10) 0.0171(5) Uani 1 1 d . .
H8 H 0.3705 0.6788 0.8957 0.021 Uiso 1 1 calc R U
C9 C 0.1365(3) 0.7045(3) 0.93205(10) 0.0175(6) Uani 1 1 d . .
C10 C -0.0087(3) 0.7892(3) 0.93268(11) 0.0203(6) Uani 1 1 d . .
H10 H -0.1004 0.7697 0.9571 0.024 Uiso 1 1 calc R U
C11 C -0.0231(3) 0.8983(3) 0.89953(12) 0.0216(6) Uani 1 1 d . .
H11 H -0.1217 0.9534 0.9010 0.026 Uiso 1 1 calc R U
C12 C 0.1123(4) 0.9252(2) 0.86369(10) 0.0180(5) Uani 1 1 d . .
C13 C 0.1418(3) 0.5869(2) 0.96833(10) 0.0177(6) Uani 1 1 d . .
C14 C 0.2477(3) 0.4788(3) 0.95712(11) 0.0215(6) Uani 1 1 d . .
H14 H 0.3188 0.4808 0.9255 0.026 Uiso 1 1 calc R U
C15 C 0.2520(3) 0.3694(3) 0.99076(10) 0.0216(6) Uani 1 1 d . .
H15 H 0.3274 0.2988 0.9820 0.026 Uiso 1 1 calc R U
C16 C 0.1483(3) 0.3602(3) 1.03730(10) 0.0177(5) Uani 1 1 d . .
C17 C 0.0414(3) 0.4677(3) 1.04868(11) 0.0212(6) Uani 1 1 d . .
H17 H -0.0317 0.4649 1.0798 0.025 Uiso 1 1 calc R U
C18 C 0.0401(3) 0.5779(3) 1.01545(11) 0.0205(6) Uani 1 1 d . .
H18 H -0.0321 0.6499 1.0249 0.025 Uiso 1 1 calc R U
C19 C 0.1510(3) 0.2418(3) 1.07301(11) 0.0195(6) Uani 1 1 d . .
C20 C 0.1979(4) 0.1183(3) 1.05306(12) 0.0234(6) Uani 1 1 d . .
H20 H 0.2279 0.1091 1.0155 0.028 Uiso 1 1 calc R U
C21 C 0.2018(4) 0.0087(3) 1.08669(13) 0.0279(7) Uani 1 1 d . .
H21 H 0.2349 -0.0743 1.0721 0.033 Uiso 1 1 calc R U
C22 C 0.1580(4) 0.0194(3) 1.14138(13) 0.0299(7) Uani 1 1 d . .
H22 H 0.1606 -0.0560 1.1644 0.036 Uiso 1 1 calc R U
C23 C 0.1101(4) 0.1411(3) 1.16233(11) 0.0296(6) Uani 1 1 d . .
H23 H 0.0795 0.1492 1.1999 0.035 Uiso 1 1 calc R U
C24 C 0.1069(4) 0.2505(3) 1.12863(10) 0.0234(6) Uani 1 1 d . .
H24 H 0.0741 0.3334 1.1434 0.028 Uiso 1 1 calc R U
N1 N 0.1338(3) 1.0261(2) 0.82643(9) 0.0204(5) Uani 1 1 d . .
Br1 Br 0.59804(3) 0.84935(3) 0.80763(2) 0.02342(8) Uani 1 1 d . .

loop_
_atom_site_aniso_label
_atom_site_aniso_U_11
_atom_site_aniso_U_22
_atom_site_aniso_U_33
_atom_site_aniso_U_23
_atom_site_aniso_U_13
_atom_site_aniso_U_12
C1 0.0195(13) 0.0207(14) 0.0346(16) 0.0024(13) 0.0031(11) 0.0039(11)
C2 0.0333(18) 0.0283(15) 0.0448(18) -0.0114(13) -0.0033(16) 0.0087(14)
C3 0.0260(16) 0.0240(17) 0.0393(18) 0.0088(12) 0.0028(13) 0.0038(12)
C4 0.041(2) 0.0309(16) 0.0323(17) 0.0028(13) -0.0071(14) 0.0074(14)
C5 0.0194(13) 0.0216(13) 0.0196(13) -0.0010(12) 0.0013(12) -0.0010(10)
C6 0.0136(14) 0.0195(12) 0.0207(13) -0.0043(10) -0.0009(10) 0.0013(10)
C7 0.0151(12) 0.0177(12) 0.0183(12) -0.0051(11) -0.0027(9) -0.0004(11)
C8 0.0157(13) 0.0181(13) 0.0175(13) -0.0039(10) -0.0031(10) 0.0012(10)
C9 0.0155(14) 0.0186(12) 0.0185(13) -0.0051(10) -0.0011(10) -0.0003(10)
C10 0.0154(14) 0.0224(14) 0.0230(14) -0.0012(12) 0.0032(11) 0.0006(11)
C11 0.0150(13) 0.0195(13) 0.0303(15) -0.0029(11) 0.0001(11) 0.0029(10)
C12 0.0163(13) 0.0156(12) 0.0222(13) -0.0023(10) -0.0021(11) 0.0005(11)
C13 0.0170(14) 0.0175(12) 0.0185(13) -0.0042(10) -0.0024(10) -0.0009(10)
C14 0.0195(14) 0.0234(15) 0.0215(14) -0.0027(11) 0.0058(12) -0.0007(11)
C15 0.0195(14) 0.0211(14) 0.0242(14) -0.0028(11) 0.0037(11) 0.0024(11)
C16 0.0141(12) 0.0214(13) 0.0177(12) -0.0026(11) -0.0020(9) -0.0012(10)
C17 0.0189(14) 0.0284(15) 0.0162(13) -0.0033(11) 0.0017(10) -0.0001(11)
C18 0.0194(13) 0.0225(14) 0.0196(13) -0.0040(11) 0.0010(10) 0.0046(11)
C19 0.0117(13) 0.0240(14) 0.0229(14) 0.0011(11) -0.0006(10) -0.0013(10)
C20 0.0188(14) 0.0243(15) 0.0271(15) -0.0003(11) 0.0034(12) 0.0013(11)
C21 0.0212(16) 0.0232(15) 0.0393(18) 0.0020(13) 0.0006(13) -0.0007(12)
C22 0.0235(15) 0.0312(17) 0.0351(17) 0.0133(13) -0.0041(13) -0.0056(12)
C23 0.0254(14) 0.0392(16) 0.0241(13) 0.0070(13) 0.0003(12) -0.0044(16)
C24 0.0182(13) 0.0279(14) 0.0241(13) 0.0004(11) -0.0020(13) 0.0015(13)
N1 0.0167(12) 0.0187(11) 0.0259(12) 0.0027(9) 0.0012(9) 0.0026(9)
Br1 0.01615(12) 0.02773(13) 0.02637(13) 0.00324(12) 0.00393(12) 0.00426(11)

loop_
_atom_type_symbol
_atom_type_description
_atom_type_scat_dispersion_real
_atom_type_scat_dispersion_imag
_atom_type_scat_source
C C 0.0033 0.0016 'International Tables Vol C Tables 4.2.6.8 and 6.1.1.4'
H H 0.0000 0.0000 'International Tables Vol C Tables 4.2.6.8 and 6.1.1.4'
N N 0.0061 0.0033 'International Tables Vol C Tables 4.2.6.8 and 6.1.1.4'
Br Br -0.2901 2.4595 'International Tables Vol C Tables 4.2.6.8 and 6.1.1.4'

loop_
_geom_angle_atom_site_label_1
_geom_angle_atom_site_label_2
_geom_angle_atom_site_label_3
_geom_angle
N1 C1 C3 111.5(2)
N1 C1 C2 109.8(2)
C3 C1 C2 112.6(3)
N1 C1 H1 107.6
C3 C1 H1 107.6
C2 C1 H1 107.6
C1 C2 H2A 109.5
C1 C2 H2B 109.5
H2A C2 H2B 109.5
C1 C2 H2C 109.5
H2A C2 H2C 109.5
H2B C2 H2C 109.5
C1 C3 C4 113.9(2)
C1 C3 H3A 108.8
C4 C3 H3A 108.8
C1 C3 H3B 108.8
C4 C3 H3B 108.8
H3A C3 H3B 107.7
C3 C4 H4A 109.5
C3 C4 H4B 109.5
H4A C4 H4B 109.5
C3 C4 H4C 109.5
H4A C4 H4C 109.5
H4B C4 H4C 109.5
C6 C5 N1 108.7(2)
C6 C5 H5 125.6
N1 C5 H5 125.6
C5 C6 C7 109.1(2)
C5 C6 Br1 125.3(2)
C7 C6 Br1 125.49(19)
C8 C7 C12 120.1(2)
C8 C7 C6 134.7(2)
C12 C7 C6 105.2(2)
C9 C8 C7 119.6(2)
C9 C8 H8 120.2
C7 C8 H8 120.2
C8 C9 C10 118.6(2)
C8 C9 C13 121.3(2)
C10 C9 C13 120.1(2)
C11 C10 C9 123.1(2)
C11 C10 H10 118.5
C9 C10 H10 118.5
C10 C11 C12 117.7(2)
C10 C11 H11 121.1
C12 C11 H11 121.1
N1 C12 C11 130.5(2)
N1 C12 C7 108.6(2)
C11 C12 C7 120.9(2)
C14 C13 C18 116.3(2)
C14 C13 C9 121.9(2)
C18 C13 C9 121.8(2)
C15 C14 C13 121.9(2)
C15 C14 H14 119.1
C13 C14 H14 119.1
C14 C15 C16 121.6(2)
C14 C15 H15 119.2
C16 C15 H15 119.2
C15 C16 C17 116.8(2)
C15 C16 C19 121.6(2)
C17 C16 C19 121.5(2)
C18 C17 C16 121.3(2)
C18 C17 H17 119.4
C16 C17 H17 119.4
C17 C18 C13 122.1(2)
C17 C18 H18 118.9
C13 C18 H18 118.9
C20 C19 C24 117.4(3)
C20 C19 C16 121.8(2)
C24 C19 C16 120.9(2)
C21 C20 C19 121.4(3)
C21 C20 H20 119.3
C19 C20 H20 119.3
C22 C21 C20 120.3(3)
C22 C21 H21 119.8
C20 C21 H21 119.8
C21 C22 C23 119.5(3)
C21 C22 H22 120.3
C23 C22 H22 120.3
C24 C23 C22 120.1(3)
C24 C23 H23 120.0
C22 C23 H23 120.0
C23 C24 C19 121.3(3)
C23 C24 H24 119.3
C19 C24 H24 119.3
C5 N1 C12 108.4(2)
C5 N1 C1 125.9(2)
C12 N1 C1 124.7(2)

loop_
_geom_bond_atom_site_label_1
_geom_bond_atom_site_label_2
_geom_bond_distance
C1 N1 1.475(3)
C1 C3 1.513(4)
C1 C2 1.542(4)
C1 H1 1.0000
C2 H2A 0.9800
C2 H2B 0.9800
C2 H2C 0.9800
C3 C4 1.516(4)
C3 H3A 0.9900
C3 H3B 0.9900
C4 H4A 0.9800
C4 H4B 0.9800
C4 H4C 0.9800
C5 C6 1.361(4)
C5 N1 1.380(3)
C5 H5 0.9500
C6 C7 1.420(4)
C6 Br1 1.884(3)
C7 C8 1.403(4)
C7 C12 1.414(4)
C8 C9 1.390(4)
C8 H8 0.9500
C9 C10 1.419(4)
C9 C13 1.487(4)
C10 C11 1.376(4)
C10 H10 0.9500
C11 C12 1.396(4)
C11 H11 0.9500
C12 N1 1.380(3)
C13 C14 1.398(4)
C13 C18 1.398(4)
C14 C15 1.381(4)
C14 H14 0.9500
C15 C16 1.397(4)
C15 H15 0.9500
C16 C17 1.400(4)
C16 C19 1.485(4)
C17 C18 1.381(4)
C17 H17 0.9500
C18 H18 0.9500
C19 C20 1.393(4)
C19 C24 1.403(4)
C20 C21 1.382(4)
C20 H20 0.9500
C21 C22 1.382(4)
C21 H21 0.9500
C22 C23 1.388(5)
C22 H22 0.9500
C23 C24 1.383(4)
C23 H23 0.9500
C24 H24 0.9500
